data_2102128
loop_
_publ_author_name
'Porcher, Florence'
'Souhassou, Mohamed'
'Graafsma, Heinz'
'Puig-Molina, Anna'
'Dusausoy, Yves'
'Lecomte, Claude'

_publ_section_title
;
 Refinement of framework disorder in dehydrated CaA zeolite from
 single-crystal synchrotron data
;
_journal_issue 5
_journal_name_full 'Acta Crystallographica Section B'
_journal_page_first 766
_journal_page_last 772
_journal_paper_doi 10.1107/S0108768100006893
_journal_volume 56
_journal_year 2000
_chemical_formula_analytical
;
 'Na0.05(5) Cl0.3(3) Ca49.8(1) Al88.5(1) Si100.29(6) O384.0(6)'
;
_chemical_formula_structural '(Ca (AlO4)2 (SiO4)2)48'
_chemical_formula_sum 'Al96 Ca48 O384 Si96'
_chemical_formula_weight 13380.3
_chemical_name_common 'Dehydrated Ca-A zeolite'
_space_group_crystal_system cubic
_space_group_IT_number 226
_space_group_name_Hall '-F 4a 2 3'
_space_group_name_H-M_alt 'F m -3 c'
_audit_creation_method 'a la main'
_cell_angle_alpha 90.0
_cell_angle_beta 90.0
_cell_angle_gamma 90.0
_cell_formula_units_Z 1
_cell_length_a 24.47
_cell_length_b 24.47
_cell_length_c 24.47
_cell_measurement_temperature 293
_cell_volume 14652
_computing_cell_refinement 'Siemens Smart'
_computing_data_collection 'Siemens Smart'
_computing_data_reduction 'Siemens Smart + SORTAV'
_computing_structure_refinement Molly
_computing_structure_solution 'Nrcvax (Gabe et al., 1989)'
_diffrn_ambient_temperature 293
_diffrn_measurement_device 'Siemens Smart CCD'
_diffrn_measurement_method \w
_diffrn_radiation_source E.S.R.F.
_diffrn_radiation_type synchrotron
_diffrn_radiation_wavelength .248
_diffrn_reflns_av_R_equivalents .0593
_diffrn_reflns_limit_h_max 64
_diffrn_reflns_limit_h_min -34
_diffrn_reflns_limit_k_max 34
_diffrn_reflns_limit_k_min -61
_diffrn_reflns_limit_l_max 57
_diffrn_reflns_limit_l_min -54
_diffrn_reflns_number 16629
_diffrn_reflns_theta_max 20.32
_exptl_crystal_colour Colourless
_exptl_crystal_density_diffrn 1.517
_exptl_crystal_description 'Transparent cubic crystals'
_exptl_crystal_size_max .11
_exptl_crystal_size_mid .10
_exptl_crystal_size_min .09
_refine_diff_density_max 6.1
_refine_diff_density_min 1.1
_refine_ls_goodness_of_fit_all 2.56
_refine_ls_goodness_of_fit_obs 2.56
_refine_ls_matrix_type full
_refine_ls_number_parameters 52
_refine_ls_number_reflns 1147
_refine_ls_R_factor_all .0699
_refine_ls_R_factor_obs .0699
_refine_ls_shift/esd_max .02
_refine_ls_structure_factor_coef F
_refine_ls_weighting_details w=1/\s^2^
_refine_ls_weighting_scheme calc
_refine_ls_wR_factor_all .0672
_refine_ls_wR_factor_obs .0672
_reflns_number_observed 1269
_reflns_number_total 1269
_reflns_threshold_expression I>0
_cod_data_source_file br0095.cif
_cod_data_source_block hyp-b
_cod_depositor_comments
;
 Changing the symmetry operation id associated with operation '1/2+X,1/2+Y,Z'
 from '144' to '145' in order to make all of the id values unique.

 Antanas Vaitkus,
 2018-08-07

 Updating space group information.

 Antanas Vaitkus,
 2018-06-11

The following automatic conversions were performed:

'_refine_ls_weighting_scheme' value 'w=1/\s^2^' was changed to
'calc'. New tag '_refine_ls_weighting_details' was created. The value
of the new tag was set to 'w=1/\s^2^'.

Automatic conversion script
Id: cif_fix_values 3143 2015-03-26 13:38:13Z robertas 
;
_cod_original_sg_symbol_Hall '-F 4n 2 3'
_cod_database_code 2102128

loop_
_space_group_symop_id
_space_group_symop_operation_xyz
1 X,Y,Z
2 -X,-Y,Z
3 -X,Y,-Z
4 X,-Y,-Z
5 Z,X,Y
6 Z,-X,-Y
7 -Z,-X,Y
8 -Z,X,-Y
9 Y,Z,X
10 -Y,Z,-X
11 Y,-Z,-X
12 -Y,-Z,X
13 1/2+Y,1/2+X,1/2-Z
14 1/2-Y,1/2-X,1/2-Z
15 1/2+Y,1/2-X,1/2+Z
16 1/2-Y,1/2+X,1/2+Z
17 1/2+X,1/2+Z,1/2-Y
18 1/2-X,1/2+Z,1/2+Y
19 1/2-X,1/2-Z,1/2-Y
20 1/2+X,1/2-Z,1/2+Y
21 1/2+Z,1/2+Y,1/2-X
22 1/2+Z,1/2-Y,1/2+X
23 1/2-Z,1/2+Y,1/2+X
24 1/2-Z,1/2-Y,1/2-X
25 -X,-Y,-Z
26 X,Y,-Z
27 X,-Y,Z
28 -X,Y,Z
29 -Z,-X,-Y
30 -Z,X,Y
31 Z,X,-Y
32 Z,-X,Y
33 -Y,-Z,-X
34 Y,-Z,X
35 -Y,Z,X
36 Y,Z,-X
37 1/2-Y,1/2-X,1/2+Z
38 1/2+Y,1/2+X,1/2+Z
39 1/2-Y,1/2+X,1/2-Z
40 1/2+Y,1/2-X,1/2-Z
41 1/2-X,1/2-Z,1/2+Y
42 1/2+X,1/2-Z,1/2-Y
43 1/2+X,1/2+Z,1/2+Y
44 1/2-X,1/2+Z,1/2-Y
45 1/2-Z,1/2-Y,1/2+X
46 1/2-Z,1/2+Y,1/2-X
47 1/2+Z,1/2-Y,1/2-X
48 1/2+Z,1/2+Y,1/2+X
49 X,1/2+Y,1/2+Z
50 -X,1/2-Y,1/2+Z
51 -X,1/2+Y,1/2-Z
52 X,1/2-Y,1/2-Z
53 Z,1/2+X,1/2+Y
54 Z,1/2-X,1/2-Y
55 -Z,1/2-X,1/2+Y
56 -Z,1/2+X,1/2-Y
57 Y,1/2+Z,1/2+X
58 -Y,1/2+Z,1/2-X
59 Y,1/2-Z,1/2-X
60 -Y,1/2-Z,1/2+X
61 1/2+Y,X,-Z
62 1/2-Y,-X,-Z
63 1/2+Y,-X,Z
64 1/2-Y,X,Z
65 1/2+X,Z,-Y
66 1/2-X,Z,Y
67 1/2-X,-Z,-Y
68 1/2+X,-Z,Y
69 1/2+Z,Y,-X
70 1/2+Z,-Y,X
71 1/2-Z,Y,X
72 1/2-Z,-Y,-X
73 -X,1/2-Y,1/2-Z
74 X,1/2+Y,1/2-Z
75 X,1/2-Y,1/2+Z
76 -X,1/2+Y,1/2+Z
77 -Z,1/2-X,1/2-Y
78 -Z,1/2+X,1/2+Y
79 Z,1/2+X,1/2-Y
80 Z,1/2-X,1/2+Y
81 -Y,1/2-Z,1/2-X
82 Y,1/2-Z,1/2+X
83 -Y,1/2+Z,1/2+X
84 Y,1/2+Z,1/2-X
85 1/2-Y,-X,Z
86 1/2+Y,X,Z
87 1/2-Y,X,-Z
88 1/2+Y,-X,-Z
89 1/2-X,-Z,Y
90 1/2+X,-Z,-Y
91 1/2+X,Z,Y
92 1/2-X,Z,-Y
93 1/2-Z,-Y,X
94 1/2-Z,Y,-X
95 1/2+Z,-Y,-X
96 1/2+Z,Y,X
97 1/2+X,Y,1/2+Z
98 1/2-X,-Y,1/2+Z
99 1/2-X,Y,1/2-Z
100 1/2+X,-Y,1/2-Z
101 1/2+Z,X,1/2+Y
102 1/2+Z,-X,1/2-Y
103 1/2-Z,-X,1/2+Y
104 1/2-Z,X,1/2-Y
105 1/2+Y,Z,1/2+X
106 1/2-Y,Z,1/2-X
107 1/2+Y,-Z,1/2-X
108 1/2-Y,-Z,1/2+X
109 Y,1/2+X,-Z
110 -Y,1/2-X,-Z
111 Y,1/2-X,Z
112 -Y,1/2+X,Z
113 X,1/2+Z,-Y
114 -X,1/2+Z,Y
115 -X,1/2-Z,-Y
116 X,1/2-Z,Y
117 Z,1/2+Y,-X
118 Z,1/2-Y,X
119 -Z,1/2+Y,X
120 -Z,1/2-Y,-X
121 1/2-X,-Y,1/2-Z
122 1/2+X,Y,1/2-Z
123 1/2+X,-Y,1/2+Z
124 1/2-X,Y,1/2+Z
125 1/2-Z,-X,1/2-Y
126 1/2-Z,X,1/2+Y
127 1/2+Z,X,1/2-Y
128 1/2+Z,-X,1/2+Y
129 1/2-Y,-Z,1/2-X
130 1/2+Y,-Z,1/2+X
131 1/2-Y,Z,1/2+X
132 1/2+Y,Z,1/2-X
133 -Y,1/2-X,Z
134 Y,1/2+X,Z
135 -Y,1/2+X,-Z
136 Y,1/2-X,-Z
137 -X,1/2-Z,Y
138 X,1/2-Z,-Y
139 X,1/2+Z,Y
140 -X,1/2+Z,-Y
141 -Z,1/2-Y,X
142 -Z,1/2+Y,-X
143 Z,1/2-Y,-X
144 Z,1/2+Y,X
145 1/2+X,1/2+Y,Z
146 1/2-X,1/2-Y,Z
147 1/2-X,1/2+Y,-Z
148 1/2+X,1/2-Y,-Z
149 1/2+Z,1/2+X,Y
150 1/2+Z,1/2-X,-Y
151 1/2-Z,1/2-X,Y
152 1/2-Z,1/2+X,-Y
153 1/2+Y,1/2+Z,X
154 1/2-Y,1/2+Z,-X
155 1/2+Y,1/2-Z,-X
156 1/2-Y,1/2-Z,X
157 Y,X,1/2-Z
158 -Y,-X,1/2-Z
159 Y,-X,1/2+Z
160 -Y,X,1/2+Z
161 X,Z,1/2-Y
162 -X,Z,1/2+Y
163 -X,-Z,1/2-Y
164 X,-Z,1/2+Y
165 Z,Y,1/2-X
166 Z,-Y,1/2+X
167 -Z,Y,1/2+X
168 -Z,-Y,1/2-X
169 1/2-X,1/2-Y,-Z
170 1/2+X,1/2+Y,-Z
171 1/2+X,1/2-Y,Z
172 1/2-X,1/2+Y,Z
173 1/2-Z,1/2-X,-Y
174 1/2-Z,1/2+X,Y
175 1/2+Z,1/2+X,-Y
176 1/2+Z,1/2-X,Y
177 1/2-Y,1/2-Z,-X
178 1/2+Y,1/2-Z,X
179 1/2-Y,1/2+Z,X
180 1/2+Y,1/2+Z,-X
181 -Y,-X,1/2+Z
182 Y,X,1/2+Z
183 -Y,X,1/2-Z
184 Y,-X,1/2-Z
185 -X,-Z,1/2+Y
186 X,-Z,1/2-Y
187 X,Z,1/2+Y
188 -X,Z,1/2-Y
189 -Z,-Y,1/2+X
190 -Z,Y,1/2-X
191 Z,-Y,1/2-X
192 Z,Y,1/2+X

loop_
_atom_site_aniso_label
_atom_site_aniso_U_11
_atom_site_aniso_U_22
_atom_site_aniso_U_33
_atom_site_aniso_U_12
_atom_site_aniso_U_13
_atom_site_aniso_U_23
Si .02197(6) .01516(5) .01230(5) .00000000 .00000000 .0051(4)
Al .0277(7) .0112(5) .0151(6) .00000000 .00000000 .00455(5)
O1 .076(2) .053(2) .0130(10) .00000000 .00000000 -.002(2)
O2 .033(2) .024(3) .036(3) .008(2) .007(2) .0270(10)
O3 .039(2) .046(2) .0510(10) .0200(10) -.0010(10) -.0060(10)
Ca1 .040(2) .040(2) .040(2) .010(2) .010(2) .010(2)
Ca2 .04460(10) .04460(10) .04460(10) .0130(10) .0130(10) .0130(10)
Ca3 .040(7) .011(2) .017(3) .020(4) -.003(3) .004(3)

loop_
_atom_site_label
_atom_site_fract_x
_atom_site_fract_y
_atom_site_fract_z
_atom_site_U_iso_or_equiv
_atom_site_thermal_displace_type
_atom_site_calc_flag
_atom_site_occupancy
_atom_site_type_symbol
Si .00000000 .09216(6) .18413(5) .01648(5) Uani d 1 Si
Al .00000000 .18738(5) .09095(6) .0180(6) Uani d 1 Al
O1 .00000000 .10880(10) .2460(2) .047(2) Uani d 1 O
O2 .01150(10) .1423(2) .1436(2) .031(3) Uani d .5 O
O3 .05390(10) .05770(10) .16760(10) .045(2) Uani d 1 O
Ca1 .06850(10) .06850(10) .06850(10) .040(2) Uani d .15 Ca
Ca2 .0874(2) .0874(2) .0874(2) .04460(10) Uani d .3 Ca
Ca3 .1052(9) .0977(2) .1090(9) .023(4) Uani d .1 Ca

loop_
_atom_type_symbol
_atom_type_description
_atom_type_scat_dispersion_real
_atom_type_scat_dispersion_imag
_atom_type_scat_source
Si Si .0000 .0000 'International Tables Vol C Tables 4.2.6.8 and 6.1.1.4'
Al Al .0000 .0000 'International Tables Vol C Tables 4.2.6.8 and 6.1.1.4'
O O .0000 .0000 'International Tables Vol C Tables 4.2.6.8 and 6.1.1.4'
Ca Ca .0000 .0000 'International Tables Vol C Tables 4.2.6.8 and 6.1.1.4'

loop_
_geom_angle_atom_site_label_1
_geom_angle_atom_site_label_2
_geom_angle_atom_site_label_3
_geom_angle
_geom_angle_publ_flag
Si O1 Al 150.0(2) y
Si O2 Al 157.9(2) y
Si O3 Al 140.9(2) y
O1 Si O2 113.5(2) y
O1 Si O3 112.20(10) y
O2 Si O3 95.8(2) y
O2 Si O3 112.8(2) y
O3 Si O3 109.3(2) y
O1 Al O2 115.2(2) y
O1 Al O3 113.70(10) y
O2 Al O3 110.1(2) y
O2 Al O3 94.5(2) y
O3 Al O3 107.90(10) y

loop_
_geom_bond_atom_site_label_1
_geom_bond_atom_site_label_2
_geom_bond_distance
_geom_bond_publ_flag
Si O1 1.568(5) y
Si O2 1.603(5) y
Si O3 1.617(3) y
Al O1 1.688(5) y
Al O2 1.719(5) y
Al O3 1.746(3) y
Ca1 O3 2.465(3) y
Ca2 O3 2.248(5) y
Ca3 O3 2.14(2) y
Ca3 O3 2.25(2) y
Ca3 O3 2.47(2) y
